data_7031227
loop_
_publ_author_name
'Yasuda, Ryoga'
'Iwasa, Kentaro'
'Niikura, Fumiya'
'Seino, Hidetake'
'Mizobe, Yasushi'

_publ_section_title
;
 A molybdenum complex bearing a tetraphosphine ligand as a precursor for
 heterobimetallic complexes.
;
_journal_issue 24
_journal_name_full 'Dalton transactions (Cambridge, England : 2003)'
_journal_page_first 9344
_journal_page_last 9355
_journal_paper_doi 10.1039/c4dt00581c
_journal_volume 43
_journal_year 2014
_chemical_formula_moiety 'C54.22 H54.66 Cl Mo N0.78 O P4'
_chemical_formula_sum 'C54.22 H54.66 Cl Mo N0.78 O P4'
_chemical_formula_weight 988.53
_space_group_IT_number 14
_symmetry_cell_setting monoclinic
_symmetry_Int_Tables_number 14
_symmetry_space_group_name_Hall '-P 2yn'
_symmetry_space_group_name_H-M 'P 1 21/n 1'
_atom_sites_solution_hydrogens geom
_atom_sites_solution_primary heavy
_atom_sites_solution_secondary difmap
_cell_angle_alpha 90.0000
_cell_angle_beta 108.9645(10)
_cell_angle_gamma 90.0000
_cell_formula_units_Z 4
_cell_length_a 13.7152(8)
_cell_length_b 19.8033(10)
_cell_length_c 18.2657(15)
_cell_measurement_reflns_used 13705
_cell_measurement_temperature 113
_cell_measurement_theta_max 27.88
_cell_measurement_theta_min 3.05
_cell_volume 4691.8(5)
_computing_cell_refinement CrystalClear
_computing_data_collection 'CrystalClear (Rigaku Corp., 2000)'
_computing_data_reduction CrystalClear
_computing_molecular_graphics 'CrystalStructure 4.0'
_computing_publication_material 'CrystalStructure 4.0 (Rigaku, 2010)'
_computing_structure_refinement 'CRYSTALS (Carruthers, et al., 1999)'
_computing_structure_solution 'DIRDIF99-PATTY (Gould, et al., 1999)'
_diffrn_ambient_temperature 113
_diffrn_detector_area_resol_mean 7.314
_diffrn_measured_fraction_theta_full 0.996
_diffrn_measured_fraction_theta_max 0.996
_diffrn_measurement_device_type 'Rigaku Mercury70'
_diffrn_measurement_method \w
_diffrn_radiation_type 'Mo K\a'
_diffrn_radiation_wavelength 0.71070
_diffrn_reflns_av_R_equivalents 0.0348
_diffrn_reflns_limit_h_max 18
_diffrn_reflns_limit_h_min -18
_diffrn_reflns_limit_k_max 25
_diffrn_reflns_limit_k_min -25
_diffrn_reflns_limit_l_max 23
_diffrn_reflns_limit_l_min -24
_diffrn_reflns_number 56384
_diffrn_reflns_theta_full 27.88
_diffrn_reflns_theta_max 27.88
_diffrn_standards_number 0
_exptl_absorpt_coefficient_mu 0.513
_exptl_absorpt_correction_T_max 0.926
_exptl_absorpt_correction_T_min 0.770
_exptl_absorpt_correction_type multi-scan
_exptl_absorpt_process_details 'REQAB (Rigaku, 1998)'
_exptl_crystal_colour orange
_exptl_crystal_density_diffrn 1.399
_exptl_crystal_density_method 'not measured'
_exptl_crystal_description prism
_exptl_crystal_F_000 2048.00
_exptl_crystal_size_max 0.250
_exptl_crystal_size_mid 0.160
_exptl_crystal_size_min 0.150
_refine_diff_density_max 1.730
_refine_diff_density_min -0.771
_refine_ls_extinction_method none
_refine_ls_goodness_of_fit_ref 1.006
_refine_ls_hydrogen_treatment constr
_refine_ls_number_parameters 651
_refine_ls_number_reflns 11146
_refine_ls_number_restraints 0
_refine_ls_R_factor_gt 0.0487
_refine_ls_shift/su_max 0.005
_refine_ls_structure_factor_coef Fsqd
_refine_ls_weighting_details 'w = 1/[0.0033Fo^2^ + 1.0000\s(Fo^2^)]/(4Fo^2^)'
_refine_ls_weighting_scheme calc
_refine_ls_wR_factor_ref 0.1664
_reflns_number_gt 8927
_reflns_number_total 11146
_reflns_threshold_expression F^2^>2.0\s(F^2^)
_cod_data_source_file c4dt00581c2.cif
_cod_data_source_block '_[CpMo(P4)]Cl_0.78DMF_0.22Et2O'
_cod_original_cell_volume 4691.8(6)
_cod_database_code 7031227

loop_
_symmetry_equiv_pos_site_id
_symmetry_equiv_pos_as_xyz
1 +X,+Y,+Z
2 1/2-X,1/2+Y,1/2-Z
3 -X,-Y,-Z
4 1/2+X,1/2-Y,1/2+Z

loop_
_atom_site_label
_atom_site_type_symbol
_atom_site_fract_x
_atom_site_fract_y
_atom_site_fract_z
_atom_site_U_iso_or_equiv
_atom_site_adp_type
_atom_site_occupancy
_atom_site_symmetry_multiplicity
_atom_site_calc_flag
_atom_site_refinement_flags
Mo(1) Mo 0.26942(2) 0.151160(10) 0.473720(10) 0.01416(8) Uani 1.0 4 d .
Cl(1) Cl 0.05284(8) 0.07298(4) 0.18367(5) 0.0312(3) Uani 1.0 4 d .
P(1) P 0.10674(6) 0.21252(4) 0.42522(5) 0.01594(19) Uani 1.0 4 d .
P(2) P 0.28230(6) 0.21112(4) 0.35935(5) 0.01654(19) Uani 1.0 4 d .
P(3) P 0.39982(6) 0.23778(4) 0.52531(5) 0.01623(19) Uani 1.0 4 d .
P(4) P 0.26783(6) 0.17217(4) 0.60758(5) 0.01655(19) Uani 1.0 4 d .
O(1) O 0.7704(4) 0.4834(2) 0.5336(3) 0.0409(11) Uani 0.7800 4 d .
O(2) O 0.7117(11) 0.3838(8) 0.3666(9) 0.041(4) Uani 0.2200 4 d .
N(1) N 0.6761(4) 0.4214(3) 0.4289(3) 0.0375(13) Uani 0.7800 4 d .
C(1) C 0.0924(3) 0.25893(15) 0.33354(18) 0.0184(8) Uani 1.0 4 d .
C(2) C 0.1549(3) 0.22616(16) 0.28832(18) 0.0182(8) Uani 1.0 4 d .
C(3) C 0.3341(3) 0.29644(16) 0.38200(19) 0.0196(8) Uani 1.0 4 d .
C(4) C 0.3226(3) 0.34617(16) 0.3255(2) 0.0220(8) Uani 1.0 4 d .
C(5) C 0.3583(3) 0.41098(18) 0.3473(3) 0.0286(9) Uani 1.0 4 d .
C(6) C 0.4080(3) 0.42536(18) 0.4250(3) 0.0279(9) Uani 1.0 4 d .
C(7) C 0.4226(3) 0.37614(17) 0.4821(2) 0.0234(8) Uani 1.0 4 d .
C(8) C 0.3846(3) 0.31065(16) 0.45997(19) 0.0187(8) Uani 1.0 4 d .
C(9) C 0.4052(3) 0.27358(16) 0.62083(18) 0.0189(8) Uani 1.0 4 d .
C(10) C 0.3053(3) 0.25956(15) 0.63743(18) 0.0179(8) Uani 1.0 4 d .
C(11) C 0.0630(3) 0.28351(16) 0.47310(18) 0.0206(8) Uani 1.0 4 d .
C(12) C -0.0303(3) 0.28575(18) 0.4880(3) 0.0282(10) Uani 1.0 4 d .
C(13) C -0.0585(4) 0.3436(2) 0.5206(3) 0.0356(11) Uani 1.0 4 d .
C(14) C 0.0036(4) 0.3997(2) 0.5362(3) 0.0352(11) Uani 1.0 4 d .
C(15) C 0.0967(4) 0.39898(18) 0.5213(2) 0.0302(10) Uani 1.0 4 d .
C(16) C 0.1263(3) 0.34116(17) 0.4903(2) 0.0235(9) Uani 1.0 4 d .
C(17) C -0.0088(3) 0.15818(16) 0.3955(2) 0.0198(8) Uani 1.0 4 d .
C(18) C -0.0467(3) 0.13010(17) 0.4516(2) 0.0215(8) Uani 1.0 4 d .
C(19) C -0.1380(3) 0.09324(17) 0.4301(3) 0.0254(9) Uani 1.0 4 d .
C(20) C -0.1909(3) 0.08204(18) 0.3518(3) 0.0292(9) Uani 1.0 4 d .
C(21) C -0.1512(3) 0.10538(19) 0.2959(3) 0.0307(9) Uani 1.0 4 d .
C(22) C -0.0600(3) 0.14348(16) 0.3177(3) 0.0237(9) Uani 1.0 4 d .
C(23) C 0.3587(3) 0.17568(18) 0.3031(2) 0.0240(9) Uani 1.0 4 d .
C(24) C 0.4642(3) 0.1912(2) 0.3242(3) 0.0316(10) Uani 1.0 4 d .
C(25) C 0.5262(4) 0.1585(3) 0.2876(3) 0.0433(13) Uani 1.0 4 d .
C(26) C 0.4836(4) 0.1118(3) 0.2305(3) 0.0473(14) Uani 1.0 4 d .
C(27) C 0.3795(4) 0.0973(3) 0.2085(3) 0.0434(13) Uani 1.0 4 d .
C(28) C 0.3154(4) 0.12850(19) 0.2448(2) 0.0310(10) Uani 1.0 4 d .
C(29) C 0.5371(3) 0.21903(16) 0.54228(18) 0.0184(8) Uani 1.0 4 d .
C(30) C 0.5637(3) 0.16096(18) 0.5101(3) 0.0252(9) Uani 1.0 4 d .
C(31) C 0.6656(3) 0.14713(19) 0.5180(3) 0.0319(10) Uani 1.0 4 d .
C(32) C 0.7438(3) 0.1908(2) 0.5595(3) 0.0330(10) Uani 1.0 4 d .
C(33) C 0.7184(3) 0.24869(19) 0.5932(3) 0.0279(9) Uani 1.0 4 d .
C(34) C 0.6162(3) 0.26337(17) 0.58466(19) 0.0224(8) Uani 1.0 4 d .
C(35) C 0.1541(3) 0.15590(16) 0.63620(19) 0.0194(8) Uani 1.0 4 d .
C(36) C 0.1233(3) 0.08873(18) 0.6399(2) 0.0242(9) Uani 1.0 4 d .
C(37) C 0.0390(3) 0.07273(19) 0.6627(3) 0.0279(9) Uani 1.0 4 d .
C(38) C -0.0170(3) 0.1240(2) 0.6814(3) 0.0308(10) Uani 1.0 4 d .
C(39) C 0.0112(3) 0.1914(2) 0.6771(3) 0.0319(10) Uani 1.0 4 d .
C(40) C 0.0969(3) 0.20718(18) 0.6550(2) 0.0252(9) Uani 1.0 4 d .
C(41) C 0.3676(3) 0.12725(16) 0.68665(19) 0.0194(8) Uani 1.0 4 d .
C(42) C 0.4607(3) 0.10846(17) 0.6771(2) 0.0222(8) Uani 1.0 4 d .
C(43) C 0.5390(3) 0.07864(17) 0.7380(3) 0.0270(9) Uani 1.0 4 d .
C(44) C 0.5250(3) 0.06791(17) 0.8080(3) 0.0283(9) Uani 1.0 4 d .
C(45) C 0.4336(3) 0.08756(19) 0.8191(2) 0.0289(9) Uani 1.0 4 d .
C(46) C 0.3550(3) 0.11682(18) 0.7589(2) 0.0252(9) Uani 1.0 4 d .
C(47) C 0.1848(3) 0.04781(16) 0.4596(2) 0.0226(8) Uani 1.0 4 d .
C(48) C 0.2776(3) 0.04021(15) 0.52268(19) 0.0209(8) Uani 1.0 4 d .
C(49) C 0.3624(3) 0.04707(15) 0.4948(2) 0.0215(8) Uani 1.0 4 d .
C(50) C 0.3220(3) 0.06019(16) 0.4146(2) 0.0238(9) Uani 1.0 4 d .
C(51) C 0.2108(3) 0.06080(16) 0.3915(2) 0.0245(8) Uani 1.0 4 d .
C(52) C 0.7197(5) 0.4338(4) 0.5063(4) 0.0375(16) Uani 0.7800 4 d .
C(53) C 0.6821(10) 0.4713(6) 0.3722(8) 0.055(3) Uani 0.7800 4 d .
C(54) C 0.6289(6) 0.3550(4) 0.4003(5) 0.052(2) Uani 0.7800 4 d .
C(55) C 0.6706(19) 0.3260(10) 0.3873(13) 0.039(6) Uani 0.2200 4 d .
C(56) C 0.7158(17) 0.2658(11) 0.3645(13) 0.046(6) Uani 0.2200 4 d .
C(57) C 0.665(3) 0.4482(18) 0.379(3) 0.045(9) Uani 0.2200 4 d .
C(58) C 0.687(3) 0.4607(19) 0.463(3) 0.077(11) Uani 0.2200 4 d .
H(1) H 0.0218 0.2588 0.3025 0.0221 Uiso 1.0 4 calc R
H(2) H 0.1151 0.3042 0.3454 0.0224 Uiso 1.0 4 calc R
H(3) H 0.1600 0.2554 0.2485 0.0224 Uiso 1.0 4 calc R
H(4) H 0.1242 0.1848 0.2662 0.0222 Uiso 1.0 4 calc R
H(5) H 0.2910 0.3353 0.2723 0.0264 Uiso 1.0 4 calc R
H(6) H 0.3489 0.4455 0.3095 0.0341 Uiso 1.0 4 calc R
H(7) H 0.4327 0.4698 0.4396 0.0331 Uiso 1.0 4 calc R
H(8) H 0.4571 0.3867 0.5349 0.0276 Uiso 1.0 4 calc R
H(9) H 0.4613 0.2539 0.6603 0.0228 Uiso 1.0 4 calc R
H(10) H 0.4150 0.3210 0.6201 0.0230 Uiso 1.0 4 calc R
H(11) H 0.2529 0.2898 0.6090 0.0217 Uiso 1.0 4 calc R
H(12) H 0.3157 0.2645 0.6912 0.0214 Uiso 1.0 4 calc R
H(13) H -0.0751 0.2478 0.4757 0.0355 Uiso 1.0 4 calc R
H(14) H -0.1208 0.3440 0.5327 0.0465 Uiso 1.0 4 calc R
H(15) H -0.0170 0.4394 0.5565 0.0440 Uiso 1.0 4 calc R
H(16) H 0.1400 0.4376 0.5327 0.0352 Uiso 1.0 4 calc R
H(17) H 0.1904 0.3411 0.4807 0.0277 Uiso 1.0 4 calc R
H(18) H -0.0096 0.1367 0.5050 0.0257 Uiso 1.0 4 calc R
H(19) H -0.1642 0.0761 0.4685 0.0318 Uiso 1.0 4 calc R
H(20) H -0.2541 0.0578 0.3369 0.0337 Uiso 1.0 4 calc R
H(21) H -0.1846 0.0957 0.2426 0.0342 Uiso 1.0 4 calc R
H(22) H -0.0329 0.1598 0.2794 0.0279 Uiso 1.0 4 calc R
H(23) H 0.4929 0.2240 0.3632 0.0410 Uiso 1.0 4 calc R
H(24) H 0.5977 0.1684 0.3023 0.0568 Uiso 1.0 4 calc R
H(25) H 0.5260 0.0895 0.2060 0.0627 Uiso 1.0 4 calc R
H(26) H 0.3515 0.0662 0.1674 0.0533 Uiso 1.0 4 calc R
H(27) H 0.2445 0.1170 0.2308 0.0374 Uiso 1.0 4 calc R
H(28) H 0.5112 0.1303 0.4829 0.0310 Uiso 1.0 4 calc R
H(29) H 0.6824 0.1078 0.4947 0.0393 Uiso 1.0 4 calc R
H(30) H 0.8139 0.1813 0.5657 0.0403 Uiso 1.0 4 calc R
H(31) H 0.7712 0.2786 0.6218 0.0333 Uiso 1.0 4 calc R
H(32) H 0.5995 0.3033 0.6069 0.0271 Uiso 1.0 4 calc R
H(33) H 0.1608 0.0534 0.6262 0.0299 Uiso 1.0 4 calc R
H(34) H 0.0203 0.0268 0.6654 0.0337 Uiso 1.0 4 calc R
H(35) H -0.0749 0.1133 0.6970 0.0379 Uiso 1.0 4 calc R
H(36) H -0.0274 0.2267 0.6897 0.0400 Uiso 1.0 4 calc R
H(37) H 0.1163 0.2529 0.6523 0.0300 Uiso 1.0 4 calc R
H(38) H 0.4711 0.1156 0.6287 0.0264 Uiso 1.0 4 calc R
H(39) H 0.6021 0.0658 0.7310 0.0306 Uiso 1.0 4 calc R
H(40) H 0.5784 0.0477 0.8490 0.0308 Uiso 1.0 4 calc R
H(41) H 0.4245 0.0800 0.8679 0.0332 Uiso 1.0 4 calc R
H(42) H 0.2926 0.1301 0.7669 0.0299 Uiso 1.0 4 calc R
H(43) H 0.1168 0.0444 0.4619 0.0267 Uiso 1.0 4 calc R
H(44) H 0.2819 0.0314 0.5748 0.0248 Uiso 1.0 4 calc R
H(45) H 0.4333 0.0441 0.5246 0.0258 Uiso 1.0 4 calc R
H(46) H 0.3615 0.0672 0.3811 0.0300 Uiso 1.0 4 calc R
H(47) H 0.1641 0.0689 0.3411 0.0274 Uiso 1.0 4 calc R

loop_
_atom_site_aniso_label
_atom_site_aniso_U_11
_atom_site_aniso_U_22
_atom_site_aniso_U_33
_atom_site_aniso_U_12
_atom_site_aniso_U_13
_atom_site_aniso_U_23
Mo(1) 0.01542(15) 0.01216(15) 0.01492(15) -0.00044(9) 0.00494(10) 0.00001(9)
Cl(1) 0.0384(5) 0.0209(4) 0.0278(5) 0.0073(4) 0.0018(4) -0.0046(3)
P(1) 0.0164(4) 0.0144(4) 0.0178(4) 0.0008(3) 0.0067(3) 0.0008(3)
P(2) 0.0175(4) 0.0159(4) 0.0170(4) 0.0003(3) 0.0067(3) 0.0004(3)
P(3) 0.0154(4) 0.0160(4) 0.0174(4) -0.0010(3) 0.0056(3) 0.0007(3)
P(4) 0.0162(4) 0.0160(4) 0.0181(4) -0.0002(3) 0.0065(3) 0.0000(3)
O(1) 0.042(3) 0.039(2) 0.040(2) 0.0004(18) 0.0127(18) -0.0028(17)
O(2) 0.038(8) 0.041(8) 0.054(9) 0.011(6) 0.028(7) 0.004(7)
N(1) 0.026(3) 0.047(3) 0.036(3) -0.0027(19) 0.0057(19) 0.001(3)
C(1) 0.0208(15) 0.0152(14) 0.0199(15) 0.0013(12) 0.0077(12) 0.0026(11)
C(2) 0.0224(16) 0.0169(14) 0.0164(14) 0.0017(12) 0.0076(12) 0.0012(12)
C(3) 0.0185(15) 0.0199(15) 0.0214(15) -0.0016(12) 0.0078(13) 0.0025(12)
C(4) 0.0226(17) 0.0220(16) 0.0213(16) -0.0011(12) 0.0067(13) 0.0046(12)
C(5) 0.0308(19) 0.0216(17) 0.0329(19) -0.0016(14) 0.0095(16) 0.0104(14)
C(6) 0.0292(19) 0.0193(16) 0.0338(19) -0.0053(14) 0.0083(15) 0.0011(14)
C(7) 0.0246(17) 0.0209(16) 0.0235(16) -0.0042(13) 0.0062(14) -0.0004(13)
C(8) 0.0185(15) 0.0169(14) 0.0225(16) 0.0006(12) 0.0092(13) 0.0031(12)
C(9) 0.0201(15) 0.0167(14) 0.0197(15) -0.0022(12) 0.0063(12) -0.0017(12)
C(10) 0.0199(15) 0.0161(14) 0.0181(15) -0.0000(12) 0.0067(12) -0.0006(11)
C(11) 0.0241(16) 0.0194(15) 0.0178(15) 0.0048(12) 0.0062(13) 0.0017(12)
C(12) 0.032(2) 0.0257(18) 0.0316(19) 0.0066(15) 0.0160(16) 0.0039(14)
C(13) 0.043(3) 0.032(2) 0.041(3) 0.0146(17) 0.027(2) 0.0043(17)
C(14) 0.054(3) 0.0274(19) 0.0280(19) 0.0158(18) 0.0194(18) 0.0007(15)
C(15) 0.043(3) 0.0198(17) 0.0254(17) 0.0026(15) 0.0076(16) -0.0030(14)
C(16) 0.0261(18) 0.0236(16) 0.0193(16) 0.0025(13) 0.0055(14) 0.0000(13)
C(17) 0.0161(15) 0.0182(15) 0.0255(17) 0.0016(12) 0.0074(13) 0.0033(12)
C(18) 0.0194(16) 0.0206(15) 0.0243(16) 0.0012(13) 0.0069(13) 0.0021(13)
C(19) 0.0208(17) 0.0188(16) 0.040(2) 0.0014(13) 0.0143(15) 0.0037(14)
C(20) 0.0196(17) 0.0209(16) 0.043(3) -0.0033(13) 0.0052(15) 0.0035(15)
C(21) 0.0255(18) 0.0276(18) 0.0322(19) -0.0034(15) -0.0002(15) 0.0020(15)
C(22) 0.0217(17) 0.0205(16) 0.0282(18) -0.0026(13) 0.0072(14) 0.0012(13)
C(23) 0.0313(19) 0.0234(16) 0.0212(16) 0.0077(14) 0.0140(14) 0.0050(13)
C(24) 0.032(2) 0.034(2) 0.036(2) 0.0064(16) 0.0215(17) 0.0060(16)
C(25) 0.042(3) 0.050(3) 0.051(3) 0.021(2) 0.032(3) 0.020(2)
C(26) 0.063(3) 0.050(3) 0.044(3) 0.033(3) 0.038(3) 0.017(2)
C(27) 0.071(4) 0.035(3) 0.0270(19) 0.025(3) 0.020(2) 0.0045(17)
C(28) 0.044(3) 0.0260(18) 0.0241(17) 0.0129(16) 0.0123(16) 0.0046(14)
C(29) 0.0167(15) 0.0203(15) 0.0197(15) 0.0002(12) 0.0079(12) 0.0029(12)
C(30) 0.0212(17) 0.0238(16) 0.0325(19) -0.0015(13) 0.0113(15) -0.0024(14)
C(31) 0.0241(19) 0.0285(19) 0.046(3) 0.0025(14) 0.0149(17) -0.0067(16)
C(32) 0.0185(17) 0.042(3) 0.040(3) 0.0017(16) 0.0119(16) -0.0031(18)
C(33) 0.0187(17) 0.0318(19) 0.0325(19) -0.0049(14) 0.0072(14) -0.0040(15)
C(34) 0.0195(16) 0.0254(17) 0.0230(16) -0.0021(13) 0.0079(13) 0.0005(13)
C(35) 0.0174(15) 0.0239(16) 0.0172(15) -0.0032(12) 0.0060(12) 0.0003(12)
C(36) 0.0221(17) 0.0239(17) 0.0288(17) -0.0029(13) 0.0113(14) 0.0005(14)
C(37) 0.0240(18) 0.0303(19) 0.0297(18) -0.0076(14) 0.0091(15) 0.0024(15)
C(38) 0.0218(17) 0.044(3) 0.0289(19) -0.0070(16) 0.0116(15) -0.0018(16)
C(39) 0.0260(19) 0.038(2) 0.036(2) -0.0004(16) 0.0159(16) -0.0078(17)
C(40) 0.0219(17) 0.0288(18) 0.0245(17) -0.0006(14) 0.0070(14) -0.0029(14)
C(41) 0.0190(15) 0.0165(14) 0.0211(15) -0.0015(12) 0.0042(13) 0.0009(12)
C(42) 0.0236(17) 0.0199(15) 0.0226(16) -0.0011(13) 0.0065(13) -0.0016(13)
C(43) 0.0222(17) 0.0209(16) 0.0332(19) 0.0031(13) 0.0027(14) -0.0027(14)
C(44) 0.0295(19) 0.0190(16) 0.0282(18) 0.0012(14) -0.0020(15) 0.0029(14)
C(45) 0.033(2) 0.0282(18) 0.0211(16) -0.0040(15) 0.0030(15) 0.0063(14)
C(46) 0.0240(17) 0.0285(18) 0.0222(16) 0.0007(14) 0.0064(14) 0.0050(14)
C(47) 0.0225(16) 0.0124(14) 0.0314(18) -0.0034(12) 0.0066(14) 0.0003(12)
C(48) 0.0270(17) 0.0120(14) 0.0229(16) 0.0017(12) 0.0071(13) 0.0024(12)
C(49) 0.0235(16) 0.0123(14) 0.0285(17) 0.0035(12) 0.0083(14) 0.0017(12)
C(50) 0.0333(19) 0.0165(15) 0.0251(17) 0.0042(13) 0.0145(14) -0.0012(13)
C(51) 0.0324(19) 0.0139(15) 0.0226(16) -0.0010(13) 0.0026(14) -0.0026(12)
C(52) 0.030(3) 0.044(4) 0.039(3) 0.008(3) 0.012(3) 0.011(3)
C(53) 0.061(7) 0.061(7) 0.042(5) 0.003(5) 0.015(4) 0.014(5)
C(54) 0.045(4) 0.056(5) 0.053(4) -0.012(3) 0.015(4) -0.017(4)
C(55) 0.054(13) 0.023(9) 0.040(11) -0.010(9) 0.016(10) 0.000(8)
C(56) 0.040(11) 0.039(11) 0.040(11) 0.005(9) -0.011(9) 0.003(9)
C(57) 0.044(16) 0.048(19) 0.06(2) 0.012(16) 0.036(13) 0.004(18)
C(58) 0.08(3) 0.08(3) 0.08(3) 0.003(18) 0.040(18) -0.06(2)

loop_
_atom_type_symbol
_atom_type_description
_atom_type_scat_dispersion_real
_atom_type_scat_dispersion_imag
_atom_type_scat_source
C C 0.0033 0.0016
;
International Tables for Crystallography
(1992, Vol. C, Tables 4.2.6.8 and 6.1.1.4)
;
H H 0.0000 0.0000
;
International Tables for Crystallography
(1992, Vol. C, Table 6.1.1.4)
;
N N 0.0061 0.0033
;
International Tables for Crystallography
(1992, Vol. C, Tables 4.2.6.8 and 6.1.1.4)
;
O O 0.0106 0.0060
;
International Tables for Crystallography
(1992, Vol. C, Tables 4.2.6.8 and 6.1.1.4)
;
P P 0.1023 0.0942
;
International Tables for Crystallography
(1992, Vol. C, Tables 4.2.6.8 and 6.1.1.4)
;
Cl Cl 0.1484 0.1585
;
International Tables for Crystallography
(1992, Vol. C, Tables 4.2.6.8 and 6.1.1.4)
;
Mo Mo -1.6832 0.6857
;
International Tables for Crystallography
(1992, Vol. C, Tables 4.2.6.8 and 6.1.1.4)
;

loop_
_geom_angle_atom_site_label_1
_geom_angle_atom_site_label_2
_geom_angle_atom_site_label_3
_geom_angle
_geom_angle_publ_flag
P(1) Mo(1) P(2) 76.16(3) yes
P(1) Mo(1) P(3) 105.04(3) yes
P(1) Mo(1) P(4) 88.54(3) yes
P(1) Mo(1) C(47) 91.91(9) yes
P(1) Mo(1) C(48) 121.73(9) yes
P(1) Mo(1) C(49) 149.94(8) yes
P(1) Mo(1) C(50) 126.89(8) yes
P(1) Mo(1) C(51) 93.77(9) yes
P(2) Mo(1) P(3) 75.06(3) yes
P(2) Mo(1) P(4) 141.30(3) yes
P(2) Mo(1) C(47) 120.11(10) yes
P(2) Mo(1) C(48) 139.78(10) yes
P(2) Mo(1) C(49) 111.83(10) yes
P(2) Mo(1) C(50) 82.03(10) yes
P(2) Mo(1) C(51) 85.86(10) yes
P(3) Mo(1) P(4) 75.04(3) yes
P(3) Mo(1) C(47) 160.05(8) yes
P(3) Mo(1) C(48) 124.78(8) yes
P(3) Mo(1) C(49) 105.02(8) yes
P(3) Mo(1) C(50) 115.13(10) yes
P(3) Mo(1) C(51) 148.77(12) yes
P(4) Mo(1) C(47) 95.33(10) yes
P(4) Mo(1) C(48) 78.33(9) yes
P(4) Mo(1) C(49) 99.25(10) yes
P(4) Mo(1) C(50) 133.42(9) yes
P(4) Mo(1) C(51) 131.08(11) yes
C(47) Mo(1) C(48) 35.28(11) yes
C(47) Mo(1) C(49) 58.62(12) yes
C(47) Mo(1) C(50) 59.12(14) yes
C(47) Mo(1) C(51) 35.79(14) yes
C(48) Mo(1) C(49) 34.78(14) yes
C(48) Mo(1) C(50) 58.18(14) yes
C(48) Mo(1) C(51) 59.21(12) yes
C(49) Mo(1) C(50) 34.77(12) yes
C(49) Mo(1) C(51) 59.34(11) yes
C(50) Mo(1) C(51) 36.28(14) yes
Mo(1) P(1) C(1) 112.86(12) yes
Mo(1) P(1) C(11) 127.13(10) yes
Mo(1) P(1) C(17) 114.38(11) yes
C(1) P(1) C(11) 95.40(15) yes
C(1) P(1) C(17) 101.18(15) yes
C(11) P(1) C(17) 101.68(17) yes
Mo(1) P(2) C(2) 111.43(13) yes
Mo(1) P(2) C(3) 112.59(12) yes
Mo(1) P(2) C(23) 120.30(12) yes
C(2) P(2) C(3) 102.77(14) yes
C(2) P(2) C(23) 104.66(16) yes
C(3) P(2) C(23) 103.34(18) yes
Mo(1) P(3) C(8) 112.76(10) yes
Mo(1) P(3) C(9) 115.54(12) yes
Mo(1) P(3) C(29) 120.30(11) yes
C(8) P(3) C(9) 105.70(15) yes
C(8) P(3) C(29) 99.29(16) yes
C(9) P(3) C(29) 101.05(15) yes
Mo(1) P(4) C(10) 111.01(12) yes
Mo(1) P(4) C(35) 122.19(11) yes
Mo(1) P(4) C(41) 116.33(13) yes
C(10) P(4) C(35) 105.28(16) yes
C(10) P(4) C(41) 98.96(14) yes
C(35) P(4) C(41) 100.05(16) yes
C(55) O(2) C(57) 116(3) yes
C(52) N(1) C(53) 120.6(7) yes
C(52) N(1) C(54) 121.2(6) yes
C(53) N(1) C(54) 118.1(7) yes
P(1) C(1) C(2) 111.4(2) yes
P(2) C(2) C(1) 105.2(2) yes
P(2) C(3) C(4) 122.8(3) yes
P(2) C(3) C(8) 116.4(3) yes
C(4) C(3) C(8) 120.7(3) yes
C(3) C(4) C(5) 119.7(3) yes
C(4) C(5) C(6) 119.6(4) yes
C(5) C(6) C(7) 121.6(4) yes
C(6) C(7) C(8) 118.7(3) yes
P(3) C(8) C(3) 114.7(3) yes
P(3) C(8) C(7) 125.7(3) yes
C(3) C(8) C(7) 119.6(3) yes
P(3) C(9) C(10) 110.7(2) yes
P(4) C(10) C(9) 107.2(3) yes
P(1) C(11) C(12) 125.1(3) yes
P(1) C(11) C(16) 116.7(3) yes
C(12) C(11) C(16) 118.0(4) yes
C(11) C(12) C(13) 120.4(4) yes
C(12) C(13) C(14) 120.9(5) yes
C(13) C(14) C(15) 119.9(4) yes
C(14) C(15) C(16) 119.7(4) yes
C(11) C(16) C(15) 121.1(4) yes
P(1) C(17) C(18) 120.2(3) yes
P(1) C(17) C(22) 121.4(3) yes
C(18) C(17) C(22) 118.4(3) yes
C(17) C(18) C(19) 120.9(3) yes
C(18) C(19) C(20) 119.7(4) yes
C(19) C(20) C(21) 120.3(4) yes
C(20) C(21) C(22) 119.8(4) yes
C(17) C(22) C(21) 120.7(4) yes
P(2) C(23) C(24) 119.3(3) yes
P(2) C(23) C(28) 120.4(4) yes
C(24) C(23) C(28) 120.0(4) yes
C(23) C(24) C(25) 120.0(4) yes
C(24) C(25) C(26) 120.0(5) yes
C(25) C(26) C(27) 120.3(6) yes
C(26) C(27) C(28) 121.1(4) yes
C(23) C(28) C(27) 118.6(4) yes
P(3) C(29) C(30) 119.3(3) yes
P(3) C(29) C(34) 121.8(3) yes
C(30) C(29) C(34) 118.9(4) yes
C(29) C(30) C(31) 120.9(4) yes
C(30) C(31) C(32) 120.3(4) yes
C(31) C(32) C(33) 119.4(4) yes
C(32) C(33) C(34) 120.6(4) yes
C(29) C(34) C(33) 119.8(4) yes
P(4) C(35) C(36) 118.6(3) yes
P(4) C(35) C(40) 122.9(3) yes
C(36) C(35) C(40) 118.4(4) yes
C(35) C(36) C(37) 121.6(4) yes
C(36) C(37) C(38) 119.4(4) yes
C(37) C(38) C(39) 120.0(4) yes
C(38) C(39) C(40) 120.3(4) yes
C(35) C(40) C(39) 120.2(4) yes
P(4) C(41) C(42) 120.2(3) yes
P(4) C(41) C(46) 121.1(3) yes
C(42) C(41) C(46) 118.5(3) yes
C(41) C(42) C(43) 120.6(4) yes
C(42) C(43) C(44) 120.2(4) yes
C(43) C(44) C(45) 120.0(4) yes
C(44) C(45) C(46) 120.4(4) yes
C(41) C(46) C(45) 120.3(4) yes
Mo(1) C(47) C(48) 73.72(19) yes
Mo(1) C(47) C(51) 71.35(19) yes
C(48) C(47) C(51) 108.4(4) yes
Mo(1) C(48) C(47) 71.00(18) yes
Mo(1) C(48) C(49) 73.65(19) yes
C(47) C(48) C(49) 108.7(4) yes
Mo(1) C(49) C(48) 71.57(19) yes
Mo(1) C(49) C(50) 70.43(19) yes
C(48) C(49) C(50) 107.4(3) yes
Mo(1) C(50) C(49) 74.8(2) yes
Mo(1) C(50) C(51) 70.9(2) yes
C(49) C(50) C(51) 109.0(4) yes
Mo(1) C(51) C(47) 72.86(19) yes
Mo(1) C(51) C(50) 72.83(19) yes
C(47) C(51) C(50) 106.5(3) yes
O(1) C(52) N(1) 124.8(7) yes
O(2) C(55) C(56) 110(3) yes
O(2) C(57) C(58) 111(3) yes
P(1) C(1) H(1) 108.922 no
P(1) C(1) H(2) 109.234 no
C(2) C(1) H(1) 108.694 no
C(2) C(1) H(2) 109.076 no
H(1) C(1) H(2) 109.458 no
P(2) C(2) H(3) 110.599 no
P(2) C(2) H(4) 110.507 no
C(1) C(2) H(3) 110.515 no
C(1) C(2) H(4) 110.534 no
H(3) C(2) H(4) 109.454 no
C(3) C(4) H(5) 119.986 no
C(5) C(4) H(5) 120.274 no
C(4) C(5) H(6) 120.355 no
C(6) C(5) H(6) 120.062 no
C(5) C(6) H(7) 119.264 no
C(7) C(6) H(7) 119.110 no
C(6) C(7) H(8) 120.613 no
C(8) C(7) H(8) 120.686 no
P(3) C(9) H(9) 109.261 no
P(3) C(9) H(10) 109.023 no
C(10) C(9) H(9) 109.510 no
C(10) C(9) H(10) 108.901 no
H(9) C(9) H(10) 109.458 no
P(4) C(10) H(11) 110.067 no
P(4) C(10) H(12) 109.715 no
C(9) C(10) H(11) 110.225 no
C(9) C(10) H(12) 110.148 no
H(11) C(10) H(12) 109.461 no
C(11) C(12) H(13) 119.556 no
C(13) C(12) H(13) 120.048 no
C(12) C(13) H(14) 119.806 no
C(14) C(13) H(14) 119.333 no
C(13) C(14) H(15) 120.586 no
C(15) C(14) H(15) 119.520 no
C(14) C(15) H(16) 119.880 no
C(16) C(15) H(16) 120.401 no
C(11) C(16) H(17) 119.846 no
C(15) C(16) H(17) 119.052 no
C(17) C(18) H(18) 119.382 no
C(19) C(18) H(18) 119.730 no
C(18) C(19) H(19) 120.006 no
C(20) C(19) H(19) 120.322 no
C(19) C(20) H(20) 119.864 no
C(21) C(20) H(20) 119.823 no
C(20) C(21) H(21) 120.887 no
C(22) C(21) H(21) 119.296 no
C(17) C(22) H(22) 119.382 no
C(21) C(22) H(22) 119.966 no
C(23) C(24) H(23) 119.596 no
C(25) C(24) H(23) 120.417 no
C(24) C(25) H(24) 120.126 no
C(26) C(25) H(24) 119.900 no
C(25) C(26) H(25) 119.792 no
C(27) C(26) H(25) 119.896 no
C(26) C(27) H(26) 118.660 no
C(28) C(27) H(26) 120.209 no
C(23) C(28) H(27) 120.714 no
C(27) C(28) H(27) 120.703 no
C(29) C(30) H(28) 119.327 no
C(31) C(30) H(28) 119.762 no
C(30) C(31) H(29) 119.885 no
C(32) C(31) H(29) 119.779 no
C(31) C(32) H(30) 120.818 no
C(33) C(32) H(30) 119.763 no
C(32) C(33) H(31) 119.963 no
C(34) C(33) H(31) 119.473 no
C(29) C(34) H(32) 120.108 no
C(33) C(34) H(32) 120.046 no
C(35) C(36) H(33) 119.253 no
C(37) C(36) H(33) 119.123 no
C(36) C(37) H(34) 119.998 no
C(38) C(37) H(34) 120.587 no
C(37) C(38) H(35) 119.680 no
C(39) C(38) H(35) 120.278 no
C(38) C(39) H(36) 120.114 no
C(40) C(39) H(36) 119.581 no
C(35) C(40) H(37) 119.507 no
C(39) C(40) H(37) 120.324 no
C(41) C(42) H(38) 119.736 no
C(43) C(42) H(38) 119.618 no
C(42) C(43) H(39) 120.095 no
C(44) C(43) H(39) 119.686 no
C(43) C(44) H(40) 119.793 no
C(45) C(44) H(40) 120.209 no
C(44) C(45) H(41) 119.465 no
C(46) C(45) H(41) 120.164 no
C(41) C(46) H(42) 119.798 no
C(45) C(46) H(42) 119.939 no
Mo(1) C(47) H(43) 121.264 no
C(48) C(47) H(43) 126.111 no
C(51) C(47) H(43) 125.532 no
Mo(1) C(48) H(44) 121.953 no
C(47) C(48) H(44) 125.503 no
C(49) C(48) H(44) 125.777 no
Mo(1) C(49) H(45) 122.674 no
C(48) C(49) H(45) 126.419 no
C(50) C(49) H(45) 126.176 no
Mo(1) C(50) H(46) 120.838 no
C(49) C(50) H(46) 125.512 no
C(51) C(50) H(46) 125.490 no
Mo(1) C(51) H(47) 118.928 no
C(47) C(51) H(47) 126.603 no
C(50) C(51) H(47) 126.871 no

loop_
_geom_bond_atom_site_label_1
_geom_bond_atom_site_label_2
_geom_bond_distance
_geom_bond_publ_flag
Mo(1) P(1) 2.4403(9) yes
Mo(1) P(2) 2.4587(10) yes
Mo(1) P(3) 2.4359(8) yes
Mo(1) P(4) 2.4873(10) yes
Mo(1) C(47) 2.326(4) yes
Mo(1) C(48) 2.361(3) yes
Mo(1) C(49) 2.388(4) yes
Mo(1) C(50) 2.332(4) yes
Mo(1) C(51) 2.306(4) yes
P(1) C(1) 1.864(4) yes
P(1) C(11) 1.855(4) yes
P(1) C(17) 1.845(4) yes
P(2) C(2) 1.830(3) yes
P(2) C(3) 1.827(4) yes
P(2) C(23) 1.829(5) yes
P(3) C(8) 1.841(4) yes
P(3) C(9) 1.862(4) yes
P(3) C(29) 1.844(4) yes
P(4) C(10) 1.837(3) yes
P(4) C(35) 1.827(4) yes
P(4) C(41) 1.862(3) yes
O(1) C(52) 1.216(8) yes
O(2) C(55) 1.38(3) yes
O(2) C(57) 1.48(5) yes
N(1) C(52) 1.365(9) yes
N(1) C(53) 1.453(15) yes
N(1) C(54) 1.483(9) yes
C(1) C(2) 1.516(6) yes
C(3) C(4) 1.398(5) yes
C(3) C(8) 1.395(5) yes
C(4) C(5) 1.385(5) yes
C(5) C(6) 1.390(5) yes
C(6) C(7) 1.394(6) yes
C(7) C(8) 1.407(5) yes
C(9) C(10) 1.522(6) yes
C(11) C(12) 1.394(6) yes
C(11) C(16) 1.407(5) yes
C(12) C(13) 1.402(6) yes
C(13) C(14) 1.371(6) yes
C(14) C(15) 1.389(7) yes
C(15) C(16) 1.396(6) yes
C(17) C(18) 1.406(6) yes
C(17) C(22) 1.396(5) yes
C(18) C(19) 1.391(5) yes
C(19) C(20) 1.394(6) yes
C(20) C(21) 1.385(7) yes
C(21) C(22) 1.403(6) yes
C(23) C(24) 1.405(6) yes
C(23) C(28) 1.395(5) yes
C(24) C(25) 1.399(8) yes
C(25) C(26) 1.374(7) yes
C(26) C(27) 1.382(8) yes
C(27) C(28) 1.406(8) yes
C(29) C(30) 1.393(6) yes
C(29) C(34) 1.415(5) yes
C(30) C(31) 1.385(6) yes
C(31) C(32) 1.395(6) yes
C(32) C(33) 1.397(6) yes
C(33) C(34) 1.390(6) yes
C(35) C(36) 1.404(5) yes
C(35) C(40) 1.393(6) yes
C(36) C(37) 1.387(6) yes
C(37) C(38) 1.382(6) yes
C(38) C(39) 1.398(6) yes
C(39) C(40) 1.397(7) yes
C(41) C(42) 1.394(6) yes
C(41) C(46) 1.402(6) yes
C(42) C(43) 1.401(5) yes
C(43) C(44) 1.369(7) yes
C(44) C(45) 1.390(7) yes
C(45) C(46) 1.392(5) yes
C(47) C(48) 1.421(5) yes
C(47) C(51) 1.423(6) yes
C(48) C(49) 1.420(6) yes
C(49) C(50) 1.411(5) yes
C(50) C(51) 1.444(6) yes
C(55) C(56) 1.47(4) yes
C(57) C(58) 1.48(6) yes
C(1) H(1) 0.950 no
C(1) H(2) 0.950 no
C(2) H(3) 0.950 no
C(2) H(4) 0.950 no
C(4) H(5) 0.950 no
C(5) H(6) 0.950 no
C(6) H(7) 0.950 no
C(7) H(8) 0.950 no
C(9) H(9) 0.950 no
C(9) H(10) 0.950 no
C(10) H(11) 0.950 no
C(10) H(12) 0.950 no
C(12) H(13) 0.950 no
C(13) H(14) 0.950 no
C(14) H(15) 0.950 no
C(15) H(16) 0.950 no
C(16) H(17) 0.950 no
C(18) H(18) 0.950 no
C(19) H(19) 0.950 no
C(20) H(20) 0.950 no
C(21) H(21) 0.950 no
C(22) H(22) 0.950 no
C(24) H(23) 0.950 no
C(25) H(24) 0.950 no
C(26) H(25) 0.950 no
C(27) H(26) 0.950 no
C(28) H(27) 0.950 no
C(30) H(28) 0.950 no
C(31) H(29) 0.950 no
C(32) H(30) 0.950 no
C(33) H(31) 0.950 no
C(34) H(32) 0.950 no
C(36) H(33) 0.950 no
C(37) H(34) 0.950 no
C(38) H(35) 0.950 no
C(39) H(36) 0.950 no
C(40) H(37) 0.950 no
C(42) H(38) 0.950 no
C(43) H(39) 0.950 no
C(44) H(40) 0.950 no
C(45) H(41) 0.950 no
C(46) H(42) 0.950 no
C(47) H(43) 0.950 no
C(48) H(44) 0.950 no
C(49) H(45) 0.950 no
C(50) H(46) 0.950 no
C(51) H(47) 0.950 no
